data_4077047
loop_
_publ_author_name
'Volkov, Oleg'
'Rath, Nigam P.'
'Barton, Lawrence'

_publ_section_title
;
 Chemistry of a Metallathiaborane Cluster. 5.&#x2020;Reaction of
 [8,8-(\h2-dppm)-8-(\h1-dppm)-nido-8,7-RhSB9H10] and Its Derivatives with
 Organotransition-Metal Reagents
;
_journal_issue 25
_journal_name_full Organometallics
_journal_page_first 5505
_journal_paper_doi 10.1021/om020480y
_journal_volume 21
_journal_year 2002
_chemical_formula_sum 'C62 H70 B9 Cl4 P4 Rh Ru S'
_chemical_formula_weight 1414.19
_chemical_name_systematic
; 
 ? 
;
_space_group_IT_number 14
_symmetry_cell_setting monoclinic
_symmetry_space_group_name_Hall '-P 2yn'
_symmetry_space_group_name_H-M 'P 1 21/n 1'
_atom_sites_solution_hydrogens geom
_atom_sites_solution_primary direct
_atom_sites_solution_secondary difmap
_audit_creation_method SHELXL-97
_cell_angle_alpha 90.00
_cell_angle_beta 107.165(3)
_cell_angle_gamma 90.00
_cell_formula_units_Z 4
_cell_length_a 14.7117(7)
_cell_length_b 20.0133(10)
_cell_length_c 22.9074(12)
_cell_measurement_reflns_used 12201
_cell_measurement_temperature 223(2)
_cell_measurement_theta_max 24.0
_cell_measurement_theta_min 2.2
_cell_volume 6444.2(6)
_computing_cell_refinement 'Bruker SMART'
_computing_data_collection 'Bruker SMART'
_computing_data_reduction 'Bruker SAINT'
_computing_molecular_graphics 'Bruker SHELXTL'
_computing_publication_material 'Bruker SHELXTL'
_computing_structure_refinement 'SHELXTL (Sheldrick, 2001)'
_computing_structure_solution 'SHELXTL (Sheldrick, 2001)'
_diffrn_ambient_temperature 223(2)
_diffrn_measured_fraction_theta_full 0.993
_diffrn_measured_fraction_theta_max 0.993
_diffrn_measurement_device_type 'CCD area detector'
_diffrn_measurement_method 'phi and omega scans'
_diffrn_radiation_monochromator graphite
_diffrn_radiation_source 'normal-focus sealed tube'
_diffrn_radiation_type MoK\a
_diffrn_radiation_wavelength 0.71073
_diffrn_reflns_av_R_equivalents 0.09
_diffrn_reflns_av_sigmaI/netI 0.0938
_diffrn_reflns_limit_h_max 18
_diffrn_reflns_limit_h_min -19
_diffrn_reflns_limit_k_max 26
_diffrn_reflns_limit_k_min -26
_diffrn_reflns_limit_l_max 30
_diffrn_reflns_limit_l_min -30
_diffrn_reflns_number 87223
_diffrn_reflns_theta_full 28.00
_diffrn_reflns_theta_max 28.00
_diffrn_reflns_theta_min 1.79
_exptl_absorpt_coefficient_mu 0.827
_exptl_absorpt_correction_T_max 0.9677
_exptl_absorpt_correction_T_min 0.8790
_exptl_absorpt_correction_type empirical
_exptl_absorpt_process_details sadabs
_exptl_crystal_colour orange
_exptl_crystal_density_diffrn 1.458
_exptl_crystal_density_meas ?
_exptl_crystal_density_method 'not measured'
_exptl_crystal_description 'rectangular plate'
_exptl_crystal_F_000 2880
_exptl_crystal_size_max 0.16
_exptl_crystal_size_mid 0.08
_exptl_crystal_size_min 0.04
_refine_diff_density_max 0.665
_refine_diff_density_min -0.596
_refine_diff_density_rms 0.087
_refine_ls_extinction_method none
_refine_ls_goodness_of_fit_ref 1.012
_refine_ls_hydrogen_treatment mixed
_refine_ls_matrix_type full
_refine_ls_number_parameters 781
_refine_ls_number_reflns 15447
_refine_ls_number_restraints 3
_refine_ls_restrained_S_all 1.012
_refine_ls_R_factor_all 0.1296
_refine_ls_R_factor_gt 0.0612
_refine_ls_shift/su_max 0.004
_refine_ls_shift/su_mean 0.000
_refine_ls_structure_factor_coef Fsqd
_refine_ls_weighting_details 'calc w=1/[\s^2^(Fo^2^)+(0.0347P)^2^+4.5120P] where P=(Fo^2^+2Fc^2^)/3'
_refine_ls_weighting_scheme calc
_refine_ls_wR_factor_gt 0.0885
_refine_ls_wR_factor_ref 0.1044
_reflns_number_gt 9117
_reflns_number_total 15447
_reflns_threshold_expression >2sigma(I)
_cod_data_source_file om020480y.cif
_cod_data_source_block Compd10
_cod_depositor_comments
;
The following automatic conversions were performed:

'_symmetry_cell_setting' value 'Monoclinic' changed to 'monoclinic'
according to /home/saulius/struct/CIF-dictionaries/cif_core.dic
dictionary named 'cif_core.dic' version 2.4.1 from 2010-06-29.

Automatic conversion script
Id: cif_fix_values 1715 2011-07-08 13:25:40Z adriana 

The following automatic conversions were performed:

'_exptl_crystal_density_meas' value 'no' was changed to '?' - the
value is perceived as not measured.

Automatic conversion script
Id: cif_fix_values 3008 2015-01-20 13:52:24Z robertas 
;
_cod_original_sg_symbol_H-M P2~1~/n
_cod_database_code 4077047

loop_
_symmetry_equiv_pos_as_xyz
'x, y, z'
'-x+1/2, y+1/2, -z+1/2'
'-x, -y, -z'
'x-1/2, -y-1/2, z-1/2'

loop_
_atom_site_label
_atom_site_type_symbol
_atom_site_fract_x
_atom_site_fract_y
_atom_site_fract_z
_atom_site_U_iso_or_equiv
_atom_site_adp_type
_atom_site_occupancy
_atom_site_symmetry_multiplicity
_atom_site_calc_flag
_atom_site_refinement_flags
_atom_site_disorder_assembly
_atom_site_disorder_group
Rh1 Rh 0.61539(2) 0.321138(15) 0.755986(14) 0.02876(9) Uani 1 1 d . . .
Ru2 Ru 1.03497(2) 0.226881(18) 0.617267(16) 0.03673(10) Uani 1 1 d . . .
S2 S 0.46303(8) 0.27220(6) 0.71964(5) 0.0431(3) Uani 1 1 d . . .
Cl1 Cl 0.87852(8) 0.27381(6) 0.57952(5) 0.0472(3) Uani 1 1 d . . .
Cl2 Cl 0.96522(8) 0.12713(6) 0.64439(6) 0.0514(3) Uani 1 1 d . . .
Cl3 Cl 0.63327(11) 0.19739(9) 0.51715(7) 0.0918(5) Uani 1 1 d D A .
Cl4 Cl 0.7141(6) 0.06654(16) 0.5354(3) 0.127(2) Uani 0.758(18) 1 d PD A 1
Cl4' Cl 0.7450(15) 0.0776(12) 0.5219(10) 0.148(8) Uani 0.242(18) 1 d PD A 2
P1 P 0.59002(8) 0.42051(5) 0.70512(5) 0.0327(3) Uani 1 1 d . . .
P2 P 0.63782(8) 0.38534(5) 0.84060(5) 0.0322(3) Uani 1 1 d . . .
P3 P 0.87532(7) 0.27469(5) 0.79121(5) 0.0286(2) Uani 1 1 d . . .
P4 P 1.03607(7) 0.26763(6) 0.71455(5) 0.0342(3) Uani 1 1 d . . .
B3 B 0.7392(3) 0.2634(2) 0.7650(2) 0.0296(11) Uani 1 1 d . . .
B4 B 0.5429(4) 0.2544(3) 0.6668(2) 0.0394(13) Uani 1 1 d . . .
B5 B 0.5452(4) 0.2181(3) 0.7833(3) 0.0425(13) Uani 1 1 d . . .
B6 B 0.6770(4) 0.2190(2) 0.8044(2) 0.0345(11) Uani 1 1 d . . .
B7 B 0.6736(3) 0.2506(2) 0.6905(2) 0.0323(11) Uani 1 1 d . . .
B8 B 0.5017(4) 0.1797(3) 0.7047(3) 0.0467(14) Uani 1 1 d . . .
B9 B 0.7085(4) 0.1814(2) 0.7419(2) 0.0343(11) Uani 1 1 d . . .
B10 B 0.6023(4) 0.1766(3) 0.6811(2) 0.0410(13) Uani 1 1 d . . .
B11 B 0.6049(4) 0.1542(3) 0.7583(3) 0.0400(13) Uani 1 1 d . . .
C1 C 0.5915(3) 0.4881(2) 0.75971(19) 0.0415(11) Uani 1 1 d . . .
H1A H 0.6098 0.5302 0.7444 0.050 Uiso 1 1 calc R . .
H1B H 0.5278 0.4938 0.7643 0.050 Uiso 1 1 calc R . .
C2 C 0.6623(3) 0.47105(19) 0.82141(18) 0.0352(10) Uani 1 1 d . . .
H2A H 0.6550 0.5021 0.8528 0.042 Uiso 1 1 calc R . .
H2B H 0.7276 0.4745 0.8190 0.042 Uiso 1 1 calc R . .
C3 C 0.4712(3) 0.4310(2) 0.65023(19) 0.0361(10) Uani 1 1 d . . .
C4 C 0.3928(3) 0.4335(2) 0.6712(2) 0.0483(12) Uani 1 1 d . . .
H4A H 0.4004 0.4279 0.7131 0.058 Uiso 1 1 calc R . .
C5 C 0.3031(3) 0.4442(3) 0.6315(3) 0.0593(14) Uani 1 1 d . . .
H5A H 0.2502 0.4466 0.6465 0.071 Uiso 1 1 calc R . .
C6 C 0.2913(4) 0.4513(3) 0.5705(3) 0.0655(15) Uani 1 1 d . . .
H6A H 0.2305 0.4603 0.5437 0.079 Uiso 1 1 calc R . .
C7 C 0.3673(4) 0.4455(3) 0.5481(2) 0.0617(15) Uani 1 1 d . . .
H7A H 0.3586 0.4478 0.5058 0.074 Uiso 1 1 calc R . .
C8 C 0.4573(3) 0.4360(2) 0.5883(2) 0.0458(12) Uani 1 1 d . . .
H8A H 0.5098 0.4330 0.5730 0.055 Uiso 1 1 calc R . .
C9 C 0.6669(3) 0.4479(2) 0.66005(19) 0.0360(10) Uani 1 1 d . . .
C10 C 0.7022(3) 0.5122(2) 0.6612(2) 0.0473(12) Uani 1 1 d . . .
H10A H 0.6874 0.5443 0.6870 0.057 Uiso 1 1 calc R . .
C11 C 0.7585(4) 0.5298(3) 0.6251(2) 0.0613(15) Uani 1 1 d . . .
H11A H 0.7819 0.5737 0.6266 0.074 Uiso 1 1 calc R . .
C12 C 0.7802(3) 0.4844(3) 0.5877(3) 0.0615(15) Uani 1 1 d . . .
H12A H 0.8196 0.4967 0.5638 0.074 Uiso 1 1 calc R . .
C13 C 0.7452(4) 0.4204(3) 0.5843(2) 0.0625(15) Uani 1 1 d . . .
H13A H 0.7592 0.3892 0.5575 0.075 Uiso 1 1 calc R . .
C14 C 0.6890(4) 0.4023(2) 0.6210(2) 0.0504(13) Uani 1 1 d . . .
H14A H 0.6657 0.3584 0.6192 0.060 Uiso 1 1 calc R . .
C15 C 0.5350(3) 0.3972(2) 0.86986(19) 0.0380(10) Uani 1 1 d . . .
C16 C 0.4631(4) 0.3510(3) 0.8578(2) 0.0599(14) Uani 1 1 d . . .
H16A H 0.4669 0.3135 0.8340 0.072 Uiso 1 1 calc R . .
C17 C 0.3851(4) 0.3576(4) 0.8794(3) 0.0751(18) Uani 1 1 d . . .
H17A H 0.3374 0.3246 0.8709 0.090 Uiso 1 1 calc R . .
C18 C 0.3779(4) 0.4119(4) 0.9130(3) 0.086(2) Uani 1 1 d . . .
H18A H 0.3246 0.4174 0.9272 0.104 Uiso 1 1 calc R . .
C19 C 0.4482(5) 0.4583(3) 0.9261(4) 0.103(3) Uani 1 1 d . . .
H19A H 0.4435 0.4959 0.9496 0.124 Uiso 1 1 calc R . .
C20 C 0.5268(4) 0.4509(3) 0.9051(3) 0.0773(18) Uani 1 1 d . . .
H20A H 0.5754 0.4832 0.9152 0.093 Uiso 1 1 calc R . .
C21 C 0.7297(3) 0.3666(2) 0.91157(18) 0.0355(10) Uani 1 1 d . . .
C22 C 0.7175(3) 0.3118(2) 0.9457(2) 0.0442(12) Uani 1 1 d . . .
H22A H 0.6632 0.2847 0.9314 0.053 Uiso 1 1 calc R . .
C23 C 0.7851(4) 0.2967(3) 1.0008(2) 0.0583(15) Uani 1 1 d . . .
H23A H 0.7764 0.2595 1.0237 0.070 Uiso 1 1 calc R . .
C24 C 0.8650(4) 0.3362(3) 1.0220(2) 0.0626(16) Uani 1 1 d . . .
H24A H 0.9102 0.3264 1.0595 0.075 Uiso 1 1 calc R . .
C25 C 0.8782(4) 0.3894(3) 0.9885(2) 0.0614(15) Uani 1 1 d . . .
H25A H 0.9331 0.4159 1.0027 0.074 Uiso 1 1 calc R . .
C26 C 0.8113(3) 0.4047(2) 0.9335(2) 0.0480(12) Uani 1 1 d . . .
H26A H 0.8214 0.4416 0.9108 0.058 Uiso 1 1 calc R . .
C27 C 0.9164(3) 0.2594(2) 0.72468(17) 0.0304(9) Uani 1 1 d . . .
H27A H 0.8754 0.2874 0.6924 0.036 Uiso 1 1 calc R . .
H27B H 0.8976 0.2132 0.7129 0.036 Uiso 1 1 calc R . .
C28 C 0.9304(3) 0.21513(19) 0.85025(18) 0.0305(9) Uani 1 1 d . . .
C29 C 0.9709(3) 0.1569(2) 0.8373(2) 0.0357(10) Uani 1 1 d . . .
H29A H 0.9711 0.1479 0.7971 0.043 Uiso 1 1 calc R . .
C30 C 1.0113(3) 0.1118(2) 0.8833(2) 0.0460(12) Uani 1 1 d . . .
H30A H 1.0408 0.0729 0.8746 0.055 Uiso 1 1 calc R . .
C31 C 1.0081(3) 0.1237(2) 0.9416(2) 0.0533(13) Uani 1 1 d . . .
H31A H 1.0358 0.0931 0.9729 0.064 Uiso 1 1 calc R . .
C32 C 0.9645(3) 0.1805(2) 0.9544(2) 0.0503(12) Uani 1 1 d . . .
H32A H 0.9615 0.1883 0.9942 0.060 Uiso 1 1 calc R . .
C33 C 0.9253(3) 0.2257(2) 0.9088(2) 0.0422(11) Uani 1 1 d . . .
H33A H 0.8948 0.2641 0.9175 0.051 Uiso 1 1 calc R . .
C34 C 0.9154(3) 0.35755(19) 0.81896(18) 0.0313(9) Uani 1 1 d . . .
C35 C 0.8676(3) 0.4116(2) 0.78618(19) 0.0363(10) Uani 1 1 d . . .
H35A H 0.8137 0.4043 0.7525 0.044 Uiso 1 1 calc R . .
C36 C 0.8982(3) 0.4760(2) 0.8025(2) 0.0422(11) Uani 1 1 d . . .
H36A H 0.8655 0.5124 0.7799 0.051 Uiso 1 1 calc R . .
C37 C 0.9770(3) 0.4868(2) 0.8521(2) 0.0512(13) Uani 1 1 d . . .
H37A H 0.9984 0.5306 0.8632 0.061 Uiso 1 1 calc R . .
C38 C 1.0242(3) 0.4336(2) 0.8852(2) 0.0515(13) Uani 1 1 d . . .
H38A H 1.0778 0.4412 0.9190 0.062 Uiso 1 1 calc R . .
C39 C 0.9935(3) 0.3690(2) 0.86937(19) 0.0411(11) Uani 1 1 d . . .
H39A H 1.0256 0.3329 0.8928 0.049 Uiso 1 1 calc R . .
C40 C 1.1207(3) 0.2272(2) 0.7797(2) 0.0408(11) Uani 1 1 d . . .
C41 C 1.1514(3) 0.1632(3) 0.7731(2) 0.0583(14) Uani 1 1 d . . .
H41A H 1.1309 0.1422 0.7347 0.070 Uiso 1 1 calc R . .
C42 C 1.2121(4) 0.1294(3) 0.8221(3) 0.0777(18) Uani 1 1 d . . .
H42A H 1.2328 0.0861 0.8165 0.093 Uiso 1 1 calc R . .
C43 C 1.2421(4) 0.1589(3) 0.8784(3) 0.0783(19) Uani 1 1 d . . .
H43A H 1.2832 0.1359 0.9116 0.094 Uiso 1 1 calc R . .
C44 C 1.2116(4) 0.2226(3) 0.8864(2) 0.0694(17) Uani 1 1 d . . .
H44A H 1.2309 0.2427 0.9252 0.083 Uiso 1 1 calc R . .
C45 C 1.1518(3) 0.2572(3) 0.8366(2) 0.0528(13) Uani 1 1 d . . .
H45A H 1.1328 0.3011 0.8418 0.063 Uiso 1 1 calc R . .
C46 C 1.0673(3) 0.3563(2) 0.72268(19) 0.0352(10) Uani 1 1 d . . .
C47 C 1.0008(3) 0.4042(2) 0.6981(2) 0.0464(12) Uani 1 1 d . . .
H47A H 0.9376 0.3911 0.6789 0.056 Uiso 1 1 calc R . .
C48 C 1.0238(4) 0.4710(2) 0.7006(2) 0.0558(14) Uani 1 1 d . . .
H48A H 0.9766 0.5030 0.6835 0.067 Uiso 1 1 calc R . .
C49 C 1.1161(4) 0.4910(3) 0.7281(3) 0.0654(16) Uani 1 1 d . . .
H49A H 1.1322 0.5365 0.7308 0.079 Uiso 1 1 calc R . .
C50 C 1.1847(4) 0.4432(3) 0.7518(2) 0.0638(15) Uani 1 1 d . . .
H50A H 1.2481 0.4564 0.7702 0.077 Uiso 1 1 calc R . .
C51 C 1.1615(3) 0.3763(3) 0.7487(2) 0.0500(13) Uani 1 1 d . . .
H51A H 1.2091 0.3441 0.7642 0.060 Uiso 1 1 calc R . .
C52 C 1.0708(4) 0.2872(2) 0.5456(2) 0.0490(12) Uani 1 1 d . . .
C53 C 1.0499(3) 0.2211(3) 0.5236(2) 0.0506(13) Uani 1 1 d . . .
H53A H 0.9922 0.2132 0.4889 0.061 Uiso 1 1 calc R . .
C54 C 1.0955(4) 0.1669(3) 0.5568(2) 0.0561(14) Uani 1 1 d . . .
H54A H 1.0691 0.1218 0.5447 0.067 Uiso 1 1 calc R . .
C55 C 1.1666(4) 0.1742(3) 0.6135(3) 0.0576(14) Uani 1 1 d . . .
C56 C 1.1878(3) 0.2391(3) 0.6356(2) 0.0563(14) Uani 1 1 d . . .
H56A H 1.2277 0.2455 0.6783 0.068 Uiso 1 1 calc R . .
C57 C 1.1414(3) 0.2955(3) 0.6019(2) 0.0502(13) Uani 1 1 d . . .
H57A H 1.1498 0.3398 0.6218 0.060 Uiso 1 1 calc R . .
C58 C 1.0180(4) 0.3444(3) 0.5066(2) 0.0603(14) Uani 1 1 d . . .
H58A H 0.9519 0.3293 0.4871 0.072 Uiso 1 1 calc R . .
C59 C 1.0132(4) 0.4074(3) 0.5418(3) 0.0745(17) Uani 1 1 d . . .
H59A H 0.9812 0.3981 0.5723 0.112 Uiso 1 1 calc R . .
H59B H 0.9781 0.4414 0.5139 0.112 Uiso 1 1 calc R . .
H59C H 1.0771 0.4233 0.5617 0.112 Uiso 1 1 calc R . .
C60 C 1.0636(5) 0.3566(3) 0.4557(3) 0.092(2) Uani 1 1 d . . .
H60A H 1.0641 0.3153 0.4336 0.138 Uiso 1 1 calc R . .
H60B H 1.1283 0.3722 0.4732 0.138 Uiso 1 1 calc R . .
H60C H 1.0272 0.3901 0.4278 0.138 Uiso 1 1 calc R . .
C61 C 1.2176(4) 0.1139(3) 0.6471(3) 0.090(2) Uani 1 1 d . . .
H61A H 1.2719 0.1037 0.6329 0.134 Uiso 1 1 calc R . .
H61B H 1.1745 0.0761 0.6395 0.134 Uiso 1 1 calc R . .
H61C H 1.2391 0.1232 0.6906 0.134 Uiso 1 1 calc R . .
C1S C 0.7232(4) 0.1463(3) 0.5602(2) 0.0725(17) Uani 1 1 d D . .
H1SA H 0.7846 0.1644 0.5593 0.087 Uiso 1 1 calc R A 1
H1SB H 0.7220 0.1469 0.6027 0.087 Uiso 1 1 calc R A 1
H4 H 0.503(3) 0.2708(19) 0.6175(19) 0.045(11) Uiso 1 1 d . . .
H5 H 0.511(3) 0.2086(18) 0.8159(18) 0.037(11) Uiso 1 1 d . . .
H6 H 0.705(2) 0.2091(17) 0.8516(17) 0.031(10) Uiso 1 1 d . . .
H7 H 0.699(2) 0.2649(16) 0.6550(16) 0.020(9) Uiso 1 1 d . . .
H8 H 0.441(3) 0.1508(19) 0.6891(17) 0.038(11) Uiso 1 1 d . . .
H9 H 0.763(2) 0.1467(16) 0.7439(15) 0.021(9) Uiso 1 1 d . . .
H10 H 0.600(3) 0.1429(19) 0.6477(18) 0.039(11) Uiso 1 1 d . . .
H11 H 0.603(2) 0.1069(18) 0.7765(16) 0.027(10) Uiso 1 1 d . . .

loop_
_atom_site_aniso_label
_atom_site_aniso_U_11
_atom_site_aniso_U_22
_atom_site_aniso_U_33
_atom_site_aniso_U_23
_atom_site_aniso_U_13
_atom_site_aniso_U_12
Rh1 0.03204(17) 0.02677(17) 0.02436(17) 0.00037(15) 0.00352(13) -0.00134(15)
Ru2 0.0370(2) 0.0391(2) 0.0352(2) -0.00308(17) 0.01241(16) -0.00471(17)
S2 0.0348(6) 0.0449(7) 0.0439(7) -0.0005(6) 0.0029(5) -0.0048(5)
Cl1 0.0436(6) 0.0557(7) 0.0396(7) 0.0048(6) 0.0081(5) 0.0023(6)
Cl2 0.0519(7) 0.0370(6) 0.0676(9) -0.0019(6) 0.0213(6) -0.0063(6)
Cl3 0.0808(11) 0.1067(13) 0.0651(10) -0.0040(9) -0.0135(8) 0.0122(9)
Cl4 0.169(5) 0.055(2) 0.096(3) 0.0130(18) -0.056(3) -0.019(2)
Cl4' 0.110(10) 0.221(18) 0.092(9) -0.064(11) -0.005(7) 0.083(12)
P1 0.0400(6) 0.0291(6) 0.0248(6) -0.0001(5) 0.0031(5) 0.0028(5)
P2 0.0344(6) 0.0342(6) 0.0251(6) 0.0001(5) 0.0041(5) 0.0009(5)
P3 0.0329(6) 0.0254(5) 0.0260(6) 0.0010(5) 0.0062(4) -0.0015(5)
P4 0.0332(6) 0.0356(6) 0.0324(6) 0.0018(5) 0.0077(5) -0.0032(5)
B3 0.037(3) 0.023(2) 0.027(3) 0.000(2) 0.008(2) -0.003(2)
B4 0.047(3) 0.036(3) 0.030(3) -0.003(2) 0.003(2) -0.008(2)
B5 0.040(3) 0.046(3) 0.040(3) 0.009(3) 0.010(2) -0.006(3)
B6 0.042(3) 0.026(3) 0.032(3) 0.004(2) 0.006(2) 0.002(2)
B7 0.041(3) 0.028(3) 0.027(3) 0.001(2) 0.009(2) -0.005(2)
B8 0.046(3) 0.039(3) 0.050(3) -0.005(3) 0.007(3) -0.016(3)
B9 0.042(3) 0.028(3) 0.035(3) -0.001(2) 0.012(2) -0.001(2)
B10 0.057(3) 0.028(3) 0.033(3) -0.008(2) 0.005(2) -0.008(3)
B11 0.045(3) 0.028(3) 0.045(3) 0.006(2) 0.010(2) -0.014(2)
C1 0.054(3) 0.034(2) 0.032(3) 0.001(2) 0.006(2) 0.007(2)
C2 0.045(3) 0.029(2) 0.028(2) -0.0043(19) 0.0065(19) 0.000(2)
C3 0.042(3) 0.030(2) 0.030(2) 0.0018(19) 0.002(2) 0.003(2)
C4 0.044(3) 0.059(3) 0.041(3) 0.002(2) 0.010(2) 0.000(2)
C5 0.040(3) 0.077(4) 0.062(4) -0.001(3) 0.016(3) 0.002(3)
C6 0.040(3) 0.088(4) 0.057(4) 0.002(3) -0.005(3) 0.001(3)
C7 0.051(3) 0.090(4) 0.034(3) -0.005(3) -0.002(2) 0.010(3)
C8 0.039(3) 0.057(3) 0.037(3) -0.002(2) 0.004(2) 0.004(2)
C9 0.031(2) 0.040(3) 0.031(2) 0.010(2) -0.0012(18) 0.003(2)
C10 0.049(3) 0.050(3) 0.037(3) 0.005(2) 0.003(2) -0.008(2)
C11 0.061(3) 0.060(4) 0.052(4) 0.011(3) 0.002(3) -0.024(3)
C12 0.048(3) 0.081(4) 0.056(4) 0.040(3) 0.015(3) 0.005(3)
C13 0.076(4) 0.065(4) 0.055(3) 0.030(3) 0.032(3) 0.034(3)
C14 0.071(3) 0.039(3) 0.047(3) 0.015(2) 0.026(3) 0.008(3)
C15 0.035(2) 0.044(3) 0.034(3) 0.000(2) 0.009(2) 0.004(2)
C16 0.056(3) 0.078(4) 0.049(3) -0.008(3) 0.020(3) -0.009(3)
C17 0.043(3) 0.119(6) 0.064(4) 0.004(4) 0.018(3) -0.009(3)
C18 0.055(4) 0.114(6) 0.103(6) 0.026(5) 0.043(4) 0.030(4)
C19 0.118(6) 0.071(5) 0.156(7) -0.015(5) 0.097(6) 0.014(4)
C20 0.086(4) 0.059(4) 0.106(5) -0.016(4) 0.058(4) -0.008(3)
C21 0.042(3) 0.036(2) 0.027(2) -0.001(2) 0.0077(19) 0.009(2)
C22 0.044(3) 0.056(3) 0.034(3) 0.006(2) 0.014(2) 0.010(2)
C23 0.069(4) 0.073(4) 0.039(3) 0.018(3) 0.026(3) 0.028(3)
C24 0.056(3) 0.099(5) 0.027(3) 0.002(3) 0.001(2) 0.026(3)
C25 0.056(3) 0.072(4) 0.043(3) -0.005(3) -0.005(3) 0.006(3)
C26 0.047(3) 0.054(3) 0.037(3) 0.002(2) 0.003(2) 0.006(2)
C27 0.033(2) 0.033(2) 0.024(2) -0.0009(18) 0.0067(17) -0.0029(18)
C28 0.030(2) 0.029(2) 0.031(2) 0.0044(18) 0.0068(18) -0.0056(18)
C29 0.041(2) 0.030(2) 0.037(3) 0.0027(19) 0.013(2) -0.0033(19)
C30 0.053(3) 0.030(2) 0.056(3) 0.013(2) 0.016(2) 0.009(2)
C31 0.058(3) 0.048(3) 0.045(3) 0.021(3) 0.003(2) 0.001(3)
C32 0.063(3) 0.053(3) 0.034(3) 0.008(2) 0.012(2) 0.002(3)
C33 0.052(3) 0.039(3) 0.038(3) 0.003(2) 0.017(2) 0.001(2)
C34 0.034(2) 0.030(2) 0.031(2) 0.0004(19) 0.0104(19) -0.0062(18)
C35 0.040(2) 0.034(2) 0.030(2) 0.005(2) 0.0030(19) 0.000(2)
C36 0.048(3) 0.029(2) 0.050(3) 0.007(2) 0.014(2) 0.003(2)
C37 0.059(3) 0.031(3) 0.060(3) -0.009(2) 0.012(3) -0.013(2)
C38 0.048(3) 0.047(3) 0.048(3) -0.004(3) -0.003(2) -0.009(2)
C39 0.045(3) 0.035(3) 0.036(3) 0.005(2) -0.001(2) -0.004(2)
C40 0.033(2) 0.053(3) 0.035(3) 0.005(2) 0.008(2) 0.000(2)
C41 0.054(3) 0.073(4) 0.050(3) 0.010(3) 0.018(3) 0.013(3)
C42 0.067(4) 0.082(4) 0.080(5) 0.021(4) 0.015(3) 0.028(3)
C43 0.056(4) 0.095(5) 0.071(5) 0.032(4) -0.001(3) 0.005(3)
C44 0.053(3) 0.103(5) 0.040(3) 0.011(3) -0.004(3) -0.016(3)
C45 0.039(3) 0.070(4) 0.046(3) 0.005(3) 0.007(2) -0.011(2)
C46 0.043(3) 0.034(2) 0.030(2) -0.0021(19) 0.014(2) -0.007(2)
C47 0.054(3) 0.043(3) 0.047(3) 0.000(2) 0.024(2) -0.006(2)
C48 0.069(4) 0.040(3) 0.067(4) 0.003(3) 0.033(3) -0.003(3)
C49 0.090(5) 0.043(3) 0.076(4) -0.014(3) 0.044(4) -0.026(3)
C50 0.063(4) 0.070(4) 0.060(4) -0.010(3) 0.020(3) -0.034(3)
C51 0.043(3) 0.060(3) 0.045(3) 0.000(3) 0.009(2) -0.017(3)
C52 0.063(3) 0.052(3) 0.039(3) -0.004(2) 0.028(3) -0.011(3)
C53 0.050(3) 0.068(4) 0.039(3) -0.008(3) 0.021(2) -0.009(3)
C54 0.064(3) 0.057(3) 0.057(3) -0.006(3) 0.031(3) -0.002(3)
C55 0.049(3) 0.070(4) 0.064(4) 0.000(3) 0.032(3) 0.004(3)
C56 0.037(3) 0.089(4) 0.047(3) 0.005(3) 0.020(2) -0.008(3)
C57 0.054(3) 0.061(3) 0.043(3) -0.011(3) 0.026(3) -0.024(3)
C58 0.081(4) 0.060(3) 0.044(3) 0.005(3) 0.025(3) -0.010(3)
C59 0.106(5) 0.055(3) 0.076(4) 0.006(3) 0.048(4) -0.001(3)
C60 0.155(7) 0.078(4) 0.061(4) 0.013(3) 0.059(4) 0.005(4)
C61 0.073(4) 0.106(5) 0.099(5) 0.017(4) 0.041(4) 0.043(4)
C1S 0.066(4) 0.089(4) 0.050(4) -0.007(3) -0.003(3) 0.002(3)

loop_
_atom_type_symbol
_atom_type_description
_atom_type_scat_dispersion_real
_atom_type_scat_dispersion_imag
_atom_type_scat_source
C C 0.0033 0.0016 'International Tables Vol C Tables 4.2.6.8 and 6.1.1.4'
H H 0.0000 0.0000 'International Tables Vol C Tables 4.2.6.8 and 6.1.1.4'
B B 0.0013 0.0007 'International Tables Vol C Tables 4.2.6.8 and 6.1.1.4'
P P 0.1023 0.0942 'International Tables Vol C Tables 4.2.6.8 and 6.1.1.4'
S S 0.1246 0.1234 'International Tables Vol C Tables 4.2.6.8 and 6.1.1.4'
Cl Cl 0.1484 0.1585 'International Tables Vol C Tables 4.2.6.8 and 6.1.1.4'
Ru Ru -1.2594 0.8363 'International Tables Vol C Tables 4.2.6.8 and 6.1.1.4'
Rh Rh -1.1178 0.9187 'International Tables Vol C Tables 4.2.6.8 and 6.1.1.4'

loop_
_geom_angle_atom_site_label_1
_geom_angle_atom_site_label_2
_geom_angle_atom_site_label_3
_geom_angle
B3 Rh1 P2 108.80(13)
B3 Rh1 P1 122.21(13)
P2 Rh1 P1 84.44(4)
B3 Rh1 S2 120.55(13)
P2 Rh1 S2 114.84(4)
P1 Rh1 S2 100.75(4)
B3 Rh1 B6 44.34(17)
P2 Rh1 B6 98.59(12)
P1 Rh1 B6 166.49(13)
S2 Rh1 B6 89.98(12)
B3 Rh1 B7 44.13(17)
P2 Rh1 B7 151.76(12)
P1 Rh1 B7 103.26(12)
S2 Rh1 B7 90.70(12)
B6 Rh1 B7 68.10(17)
B3 Rh1 B4 86.14(18)
P2 Rh1 B4 162.78(13)
P1 Rh1 B4 94.92(13)
S2 Rh1 B4 48.30(13)
B6 Rh1 B4 86.05(17)
B7 Rh1 B4 44.99(17)
B3 Rh1 B5 86.05(18)
P2 Rh1 B5 102.89(14)
P1 Rh1 B5 147.25(13)
S2 Rh1 B5 47.02(12)
B6 Rh1 B5 44.99(17)
B7 Rh1 B5 85.38(18)
B4 Rh1 B5 68.78(18)
C56 Ru2 C57 38.05(18)
C56 Ru2 C54 66.3(2)
C57 Ru2 C54 78.46(19)
C56 Ru2 C53 78.53(18)
C57 Ru2 C53 66.28(17)
C54 Ru2 C53 36.30(17)
C56 Ru2 C52 67.94(19)
C57 Ru2 C52 37.15(17)
C54 Ru2 C52 66.74(18)
C53 Ru2 C52 37.16(17)
C56 Ru2 C55 36.91(18)
C57 Ru2 C55 67.6(2)
C54 Ru2 C55 37.17(18)
C53 Ru2 C55 66.66(19)
C52 Ru2 C55 80.22(19)
C56 Ru2 P4 93.45(14)
C57 Ru2 P4 97.43(13)
C54 Ru2 P4 152.23(15)
C53 Ru2 P4 161.92(13)
C52 Ru2 P4 124.78(13)
C55 Ru2 P4 115.75(15)
C56 Ru2 Cl1 148.49(15)
C57 Ru2 Cl1 110.64(15)
C54 Ru2 Cl1 120.55(15)
C53 Ru2 Cl1 91.71(13)
C52 Ru2 Cl1 86.14(14)
C55 Ru2 Cl1 157.45(15)
P4 Ru2 Cl1 86.78(4)
C56 Ru2 Cl2 122.56(15)
C57 Ru2 Cl2 160.28(15)
C54 Ru2 Cl2 89.55(14)
C53 Ru2 Cl2 112.14(13)
C52 Ru2 Cl2 148.51(13)
C55 Ru2 Cl2 93.39(15)
P4 Ru2 Cl2 85.86(4)
Cl1 Ru2 Cl2 88.91(4)
B5 S2 B4 90.5(2)
B5 S2 B8 57.5(2)
B4 S2 B8 58.0(2)
B5 S2 Rh1 69.42(16)
B4 S2 Rh1 67.17(15)
B8 S2 Rh1 99.00(16)
C9 P1 C1 106.2(2)
C9 P1 C3 101.62(19)
C1 P1 C3 101.47(19)
C9 P1 Rh1 121.04(14)
C1 P1 Rh1 109.11(14)
C3 P1 Rh1 115.36(14)
C21 P2 C2 105.09(19)
C21 P2 C15 100.08(19)
C2 P2 C15 102.0(2)
C21 P2 Rh1 121.92(14)
C2 P2 Rh1 108.34(14)
C15 P2 Rh1 117.15(15)
C28 P3 C34 108.29(18)
C28 P3 C27 109.21(19)
C34 P3 C27 107.04(18)
C28 P3 B3 110.58(19)
C34 P3 B3 114.67(19)
C27 P3 B3 106.89(19)
C40 P4 C46 104.9(2)
C40 P4 C27 107.61(19)
C46 P4 C27 107.06(19)
C40 P4 Ru2 115.48(16)
C46 P4 Ru2 111.21(14)
C27 P4 Ru2 110.18(13)
B6 B3 B7 102.5(3)
B6 B3 B9 62.6(3)
B7 B3 B9 62.4(3)
B6 B3 P3 124.4(3)
B7 B3 P3 123.8(3)
B9 B3 P3 110.9(3)
B6 B3 Rh1 75.9(2)
B7 B3 Rh1 76.7(2)
B9 B3 Rh1 110.3(3)
P3 B3 Rh1 138.8(2)
B10 B4 B7 59.5(3)
B10 B4 B8 55.5(3)
B7 B4 B8 106.1(3)
B10 B4 S2 113.7(3)
B7 B4 S2 126.4(3)
B8 B4 S2 62.1(2)
B10 B4 Rh1 105.1(3)
B7 B4 Rh1 67.1(2)
B8 B4 Rh1 99.7(3)
S2 B4 Rh1 64.53(15)
B11 B5 B6 60.2(3)
B11 B5 B8 56.6(3)
B6 B5 B8 106.7(4)
B11 B5 S2 115.3(4)
B6 B5 S2 124.4(3)
B8 B5 S2 63.0(2)
B11 B5 Rh1 103.9(3)
B6 B5 Rh1 64.8(2)
B8 B5 Rh1 98.5(3)
S2 B5 Rh1 63.56(16)
B3 B6 B9 59.5(3)
B3 B6 B11 112.2(4)
B9 B6 B11 58.5(3)
B3 B6 B5 123.2(4)
B9 B6 B5 106.5(3)
B11 B6 B5 56.8(3)
B3 B6 Rh1 59.8(2)
B9 B6 Rh1 98.1(3)
B11 B6 Rh1 105.5(3)
B5 B6 Rh1 70.2(2)
B3 B7 B10 112.4(3)
B3 B7 B9 59.6(3)
B10 B7 B9 59.0(3)
B3 B7 B4 121.3(4)
B10 B7 B4 58.3(3)
B9 B7 B4 107.3(3)
B3 B7 Rh1 59.2(2)
B10 B7 Rh1 104.9(3)
B9 B7 Rh1 97.5(3)
B4 B7 Rh1 67.9(2)
B10 B8 B11 63.5(3)
B10 B8 B5 103.5(4)
B11 B8 B5 57.4(3)
B10 B8 B4 57.9(3)
B11 B8 B4 102.9(4)
B5 B8 B4 92.9(3)
B10 B8 S2 113.7(3)
B11 B8 S2 112.8(3)
B5 B8 S2 59.5(2)
B4 B8 S2 59.9(2)
B3 B9 B11 112.9(4)
B3 B9 B10 112.4(4)
B11 B9 B10 62.0(3)
B3 B9 B7 58.0(3)
B11 B9 B7 106.3(4)
B10 B9 B7 60.5(3)
B3 B9 B6 57.8(3)
B11 B9 B6 61.1(3)
B10 B9 B6 106.0(4)
B7 B9 B6 96.2(3)
B8 B10 B9 113.2(4)
B8 B10 B4 66.6(3)
B9 B10 B4 111.9(4)
B8 B10 B7 117.4(4)
B9 B10 B7 60.6(3)
B4 B10 B7 62.3(3)
B8 B10 B11 58.4(3)
B9 B10 B11 58.9(3)
B4 B10 B11 105.4(4)
B7 B10 B11 104.1(3)
B8 B11 B5 66.0(3)
B8 B11 B9 113.1(4)
B5 B11 B9 113.3(4)
B8 B11 B6 116.5(4)
B5 B11 B6 63.0(3)
B9 B11 B6 60.4(3)
B8 B11 B10 58.1(3)
B5 B11 B10 105.8(4)
B9 B11 B10 59.1(3)
B6 B11 B10 103.5(3)
C2 C1 P1 109.4(3)
C1 C2 P2 107.6(3)
C4 C3 C8 118.2(4)
C4 C3 P1 119.5(3)
C8 C3 P1 122.4(3)
C3 C4 C5 120.9(5)
C6 C5 C4 119.9(5)
C5 C6 C7 120.3(5)
C6 C7 C8 119.3(5)
C3 C8 C7 121.2(5)
C14 C9 C10 117.8(4)
C14 C9 P1 118.2(3)
C10 C9 P1 124.0(4)
C11 C10 C9 120.9(5)
C12 C11 C10 120.4(5)
C11 C12 C13 120.5(5)
C12 C13 C14 119.3(5)
C9 C14 C13 121.1(5)
C16 C15 C20 116.9(5)
C16 C15 P2 120.5(4)
C20 C15 P2 122.6(4)
C15 C16 C17 122.4(5)
C18 C17 C16 119.5(6)
C17 C18 C19 119.5(6)
C18 C19 C20 120.8(6)
C15 C20 C19 121.0(6)
C26 C21 C22 118.2(4)
C26 C21 P2 123.1(3)
C22 C21 P2 118.7(3)
C21 C22 C23 120.4(5)
C24 C23 C22 120.0(5)
C25 C24 C23 120.0(5)
C24 C25 C26 120.3(5)
C25 C26 C21 121.0(5)
P3 C27 P4 130.7(2)
C29 C28 C33 119.2(4)
C29 C28 P3 121.6(3)
C33 C28 P3 119.0(3)
C28 C29 C30 120.3(4)
C31 C30 C29 119.9(4)
C30 C31 C32 120.1(4)
C33 C32 C31 119.9(4)
C32 C33 C28 120.4(4)
C35 C34 C39 119.0(4)
C35 C34 P3 117.7(3)
C39 C34 P3 123.2(3)
C36 C35 C34 120.7(4)
C35 C36 C37 119.8(4)
C38 C37 C36 119.9(4)
C37 C38 C39 120.6(4)
C38 C39 C34 120.0(4)
C41 C40 C45 118.4(4)
C41 C40 P4 119.2(4)
C45 C40 P4 122.3(4)
C40 C41 C42 121.2(5)
C43 C42 C41 120.3(6)
C42 C43 C44 119.7(5)
C43 C44 C45 119.9(5)
C40 C45 C44 120.4(5)
C47 C46 C51 118.3(4)
C47 C46 P4 120.7(3)
C51 C46 P4 120.6(4)
C46 C47 C48 121.8(5)
C47 C48 C49 119.8(5)
C48 C49 C50 119.2(5)
C51 C50 C49 120.8(5)
C50 C51 C46 120.0(5)
C57 C52 C53 117.4(5)
C57 C52 C58 124.3(5)
C53 C52 C58 118.3(5)
C57 C52 Ru2 70.0(3)
C53 C52 Ru2 71.4(3)
C58 C52 Ru2 130.7(3)
C54 C53 C52 121.3(5)
C54 C53 Ru2 71.3(3)
C52 C53 Ru2 71.5(3)
C53 C54 C55 122.1(5)
C53 C54 Ru2 72.4(3)
C55 C54 Ru2 72.2(3)
C56 C55 C54 117.1(5)
C56 C55 C61 122.4(5)
C54 C55 C61 120.5(5)
C56 C55 Ru2 69.5(3)
C54 C55 Ru2 70.7(3)
C61 C55 Ru2 131.8(4)
C55 C56 C57 121.4(5)
C55 C56 Ru2 73.6(3)
C57 C56 Ru2 71.4(3)
C52 C57 C56 120.7(5)
C52 C57 Ru2 72.8(3)
C56 C57 Ru2 70.5(3)
C59 C58 C52 114.3(4)
C59 C58 C60 112.0(4)
C52 C58 C60 107.9(5)
Cl4 C1S Cl4' 22.3(9)
Cl4 C1S Cl3 113.4(3)
Cl4' C1S Cl3 114.2(8)

loop_
_geom_bond_atom_site_label_1
_geom_bond_atom_site_label_2
_geom_bond_distance
Rh1 B3 2.115(5)
Rh1 P2 2.2670(11)
Rh1 P1 2.2794(11)
Rh1 S2 2.3611(11)
Rh1 B6 2.374(5)
Rh1 B7 2.395(5)
Rh1 B4 2.410(5)
Rh1 B5 2.468(5)
Ru2 C56 2.175(5)
Ru2 C57 2.187(4)
Ru2 C54 2.208(5)
Ru2 C53 2.223(5)
Ru2 C52 2.223(5)
Ru2 C55 2.228(5)
Ru2 P4 2.3687(12)
Ru2 Cl1 2.3985(12)
Ru2 Cl2 2.4085(12)
S2 B5 1.929(5)
S2 B4 1.953(6)
S2 B8 1.996(6)
Cl3 C1S 1.731(5)
Cl4 C1S 1.685(6)
Cl4' C1S 1.710(13)
P1 C9 1.826(4)
P1 C1 1.839(4)
P1 C3 1.840(4)
P2 C21 1.821(4)
P2 C2 1.833(4)
P2 C15 1.842(4)
P3 C28 1.805(4)
P3 C34 1.811(4)
P3 C27 1.824(4)
P3 B3 1.927(5)
P4 C40 1.825(4)
P4 C46 1.828(4)
P4 C27 1.850(4)
B3 B6 1.711(7)
B3 B7 1.714(6)
B3 B9 1.743(6)
B4 B10 1.767(7)
B4 B7 1.839(7)
B4 B8 1.915(8)
B5 B11 1.741(8)
B5 B6 1.855(7)
B5 B8 1.887(8)
B6 B9 1.795(7)
B6 B11 1.806(7)
B7 B10 1.790(7)
B7 B9 1.791(7)
B8 B10 1.720(8)
B8 B11 1.725(8)
B9 B11 1.759(7)
B9 B10 1.763(7)
B10 B11 1.813(8)
C1 C2 1.527(5)
C3 C4 1.374(6)
C3 C8 1.376(6)
C4 C5 1.380(6)
C5 C6 1.364(7)
C6 C7 1.367(7)
C7 C8 1.385(6)
C9 C14 1.383(6)
C9 C10 1.385(6)
C10 C11 1.377(7)
C11 C12 1.352(7)
C12 C13 1.373(7)
C13 C14 1.389(6)
C15 C16 1.370(6)
C15 C20 1.371(6)
C16 C17 1.384(7)
C17 C18 1.354(8)
C18 C19 1.356(9)
C19 C20 1.384(8)
C21 C26 1.386(6)
C21 C22 1.389(6)
C22 C23 1.391(6)
C23 C24 1.381(7)
C24 C25 1.359(7)
C25 C26 1.385(6)
C28 C29 1.380(5)
C28 C33 1.381(6)
C29 C30 1.381(6)
C30 C31 1.371(6)
C31 C32 1.379(6)
C32 C33 1.373(6)
C34 C35 1.384(5)
C34 C39 1.387(5)
C35 C36 1.380(6)
C36 C37 1.380(6)
C37 C38 1.370(6)
C38 C39 1.382(6)
C40 C41 1.382(6)
C40 C45 1.384(6)
C41 C42 1.386(7)
C42 C43 1.368(8)
C43 C44 1.382(8)
C44 C45 1.401(7)
C46 C47 1.367(6)
C46 C51 1.396(6)
C47 C48 1.377(6)
C48 C49 1.378(7)
C49 C50 1.380(7)
C50 C51 1.379(7)
C52 C57 1.406(6)
C52 C53 1.417(6)
C52 C58 1.517(7)
C53 C54 1.380(7)
C54 C55 1.414(7)
C55 C56 1.395(7)
C55 C61 1.507(7)
C56 C57 1.422(7)
C58 C59 1.510(7)
C58 C60 1.527(7)
